data_1575197
loop_
_publ_author_name
'Combourieu, Adrien'
'Christodoulou, Stella'
'Maron, Laurent'
'Assendjee, Eachann'
'Casaretto, Nicolas'
'Phung, Bich Tuyen'
'Banyasz, Akos'
'Maury, Olivier'
'Gregson, Matthew'
'Wooles, Ashley J.'
'Liddle, Stephen T.'
'Tard, C&#xe9;dric'
'Nocton, Gr&#xe9;gory'
'Danoun, Gr&#xe9;gory'

_publ_section_title
;
 Visible light activation of C-Cl and C-F bonds in persistent organic
 pollutants using cerium(iii) triamidoamine complex.
;
_journal_issue 34
_journal_name_full 'Chemical science'
_journal_page_first 15510
_journal_page_last 15517
_journal_paper_doi 10.1039/d5sc03626g
_journal_volume 16
_journal_year 2025
_chemical_absolute_configuration rmad
_chemical_formula_moiety 'C33 H75 Ce I N4 Si3, C16 H32 Li O4'
_chemical_formula_sum 'C49 H107 Ce I Li N4 O4 Si3'
_chemical_formula_weight 1174.61
_space_group_crystal_system orthorhombic
_space_group_IT_number 33
_space_group_name_Hall 'P 2c -2n'
_space_group_name_H-M_alt 'P n a 21'
_atom_sites_solution_hydrogens geom
_atom_sites_solution_primary dual
_audit_creation_date 2024-09-25
_audit_creation_method
;
Olex2 1.5
(compiled 2024.02.16 svn.r378c4104 for OlexSys, GUI svn.r6928)
;
_audit_update_record
;
2024-09-27 deposited with the CCDC.	2025-07-15 downloaded from the CCDC.
;
_cell_angle_alpha 90
_cell_angle_beta 90
_cell_angle_gamma 90
_cell_formula_units_Z 4
_cell_length_a 17.7985(6)
_cell_length_b 17.8628(8)
_cell_length_c 19.3154(6)
_cell_measurement_reflns_used 59840
_cell_measurement_temperature 150
_cell_measurement_theta_max 29.05
_cell_measurement_theta_min 2.28
_cell_volume 6141.0(4)
_computing_cell_refinement
;
X-Area Recipe 1.37.0.0 (STOE, 2021)
;
_computing_data_collection
;
X-Area Pilatus3_SV 1.31.175.0 (STOE, 2021)
;
_computing_data_reduction
;
X-Area Integrate 2.5.1.0 (STOE, 2021)
X-Area X-Red 2.3.0.0 (STOE, 2021)
;
_computing_molecular_graphics 'Olex2 1.5 (Dolomanov et al., 2009)'
_computing_publication_material
;
STOE & Cie GmbH, X-Area, software package for collecting single-crystal or
multi-domain crystal data on STOE area-detector diffractometers, for image 
processing, for the correction and scaling of reflection intensities and 
for outlier rejection, version 2.0, Darmstadt 2021
;
_computing_structure_refinement 'SHELXL 2018/3 (Sheldrick, 2015)'
_computing_structure_solution 'SHELXT 2018/2 (Sheldrick, 2018)'
_diffrn_ambient_temperature 150
_diffrn_detector 'EIGER2 1M CDTE'
_diffrn_detector_area_resol_mean 13.33
_diffrn_measured_fraction_theta_full 0.953
_diffrn_measured_fraction_theta_max 0.955
_diffrn_measurement_details
;
 593 frames, detector distance = 60 mm
;
_diffrn_measurement_device 'Eulerian 4-circle diffractometer'
_diffrn_measurement_device_type 'STOE STADIVARI'
_diffrn_measurement_method 'rotation method, \w scans'
_diffrn_radiation_collimation '1.2 0.6 mm diameter'
_diffrn_radiation_monochromator 'Graded multilayer mirror'
_diffrn_radiation_polarisn_norm 270
_diffrn_radiation_probe x-ray
_diffrn_radiation_type 'Mo K\a'
_diffrn_radiation_wavelength 0.71073
_diffrn_reflns_av_R_equivalents 0.0214
_diffrn_reflns_av_unetI/netI 0.0274
_diffrn_reflns_Laue_measured_fraction_full 0.953
_diffrn_reflns_Laue_measured_fraction_max 0.955
_diffrn_reflns_limit_h_max 21
_diffrn_reflns_limit_h_min -22
_diffrn_reflns_limit_k_max 22
_diffrn_reflns_limit_k_min -22
_diffrn_reflns_limit_l_max 24
_diffrn_reflns_limit_l_min -24
_diffrn_reflns_number 42273
_diffrn_reflns_point_group_measured_fraction_full 0.941
_diffrn_reflns_point_group_measured_fraction_max 0.942
_diffrn_reflns_theta_full 25.242
_diffrn_reflns_theta_max 26.371
_diffrn_reflns_theta_min 2.280
_diffrn_source Axo_Mo
_diffrn_source_current 1.000
_diffrn_source_power 0.050
_diffrn_source_voltage 50
_exptl_absorpt_coefficient_mu 1.342
_exptl_absorpt_correction_T_max 1.0000
_exptl_absorpt_correction_T_min 1.0000
_exptl_absorpt_correction_type multi-scan
_exptl_absorpt_process_details
;
STOE LANA, absorption correction by scaling of reflection intensities.
J. Koziskova, F. Hahn, J. Richter, J. Kozisek, "Comparison of different
absorption corrections on the model structure of tetrakis(\m~2~-acetato)-
diaqua-di-copper(II)", Acta Chimica Slovaca, vol. 9, no. 2, 2016, pp. 136 - 140.
;
_exptl_crystal_colour yellow
_exptl_crystal_colour_primary yellow
_exptl_crystal_density_diffrn 1.270
_exptl_crystal_density_method 'not measured'
_exptl_crystal_description plate
_exptl_crystal_F_000 2468
_refine_diff_density_max 1.114
_refine_diff_density_min -0.917
_refine_diff_density_rms 0.079
_refine_ls_abs_structure_details
;
 Refined as an inversion twin.
;
_refine_ls_abs_structure_Flack 0.134(17)
_refine_ls_extinction_method none
_refine_ls_goodness_of_fit_ref 1.085
_refine_ls_hydrogen_treatment constr
_refine_ls_matrix_type full
_refine_ls_number_parameters 619
_refine_ls_number_reflns 11846
_refine_ls_number_restraints 136
_refine_ls_restrained_S_all 1.097
_refine_ls_R_factor_all 0.0417
_refine_ls_R_factor_gt 0.0331
_refine_ls_shift/su_max 0.002
_refine_ls_shift/su_mean 0.000
_refine_ls_structure_factor_coef Fsqd
_refine_ls_weighting_details 'w=1/[\s^2^(Fo^2^)+(0.0535P)^2^+2.6586P] where P=(Fo^2^+2Fc^2^)/3'
_refine_ls_weighting_scheme calc
_refine_ls_wR_factor_gt 0.0849
_refine_ls_wR_factor_ref 0.0888
_reflns_Friedel_coverage 0.915
_reflns_Friedel_fraction_full 0.929
_reflns_Friedel_fraction_max 0.929
_reflns_number_gt 10465
_reflns_number_total 11846
_reflns_threshold_expression 'I > 2\s(I)'
_cod_data_source_file d5sc03626g3.cif
_cod_data_source_block 1_LiI_THF4
_cod_depositor_comments 'Adding full bibliography for 1575197--1575202.cif.'
_cod_database_code 1575197
_shelx_shelxl_version_number 2018/3
_shelx_space_group_comment
;
The symmetry employed for this shelxl refinement is uniquely defined
by the following loop, which should always be used as a source of
symmetry information in preference to the above space-group names.
They are only intended as comments.
;
_olex2_refinement_description
;
1. Twinned data refinement
 Scales: 0.866(17)
 0.134(17)
2. Fixed Uiso
 At 1.2 times of:
  All C(H) groups, All C(H,H) groups
 At 1.5 times of:
  All C(H,H,H) groups
3. Restrained distances
 C10-C12 \\sim C10-C12A
 with sigma of 0.02
 C13-C15 \\sim C13-C15A
 with sigma of 0.02
 C13-C14 \\sim C13-C14A
 with sigma of 0.02
4. Uiso/Uaniso restraints and constraints
C35 \\sim C34 \\sim C36 \\sim C37: within 2A with sigma of 0.004 and sigma for
terminal atoms of 0.008 within 2A
C39 \\sim C40 \\sim C38 \\sim C41: within 2A with sigma of 0.004 and sigma for
terminal atoms of 0.008 within 2A
C49 \\sim C46 \\sim C47 \\sim C48: within 2A with sigma of 0.004 and sigma for
terminal atoms of 0.008 within 2A
C45 \\sim C42 \\sim C44 \\sim C43: within 2A with sigma of 0.004 and sigma for
terminal atoms of 0.008 within 2A
C10 \\sim C11 \\sim C12 \\sim C12A: within 2A with sigma of 0.004 and sigma for
terminal atoms of 0.008 within 2A
C13 \\sim C15 \\sim C14 \\sim C15A \\sim C14A: within 2A with sigma of 0.004
and sigma for terminal atoms of 0.008 within 2A
5. Others
 Sof(H10A)=Sof(C12A)=Sof(H12D)=Sof(H12E)=Sof(H12F)=1-FVAR(1)
 Sof(H10)=Sof(C12)=Sof(H12A)=Sof(H12B)=Sof(H12C)=FVAR(1)
 Sof(H13A)=Sof(C15A)=Sof(H15D)=Sof(H15E)=Sof(H15F)=Sof(C14A)=Sof(H14D)=
 Sof(H14E)=Sof(H14F)=1-FVAR(2)
 Sof(H13)=Sof(C15)=Sof(H15A)=Sof(H15B)=Sof(H15C)=Sof(C14)=Sof(H14A)=Sof(H14B)=
 Sof(H14C)=FVAR(2)
6.a Ternary CH refined with riding coordinates:
 C16(H16), C28(H28), C25(H25), C22(H22), C31(H31), C19(H19), C10(H10),
 C10(H10A), C13(H13), C13(H13A), C7(H7)
6.b Secondary CH2 refined with riding coordinates:
 C2(H2A,H2B), C1(H1A,H1B), C3(H3A,H3B), C6(H6A,H6B), C5(H5A,H5B), C4(H4A,H4B),
 C45(H45A,H45B), C35(H35A,H35B), C39(H39A,H39B), C41(H41A,H41B), C40(H40A,H40B),
  C42(H42A,H42B), C38(H38A,H38B), C34(H34A,H34B), C44(H44A,H44B), C49(H49A,
 H49B), C46(H46A,H46B), C47(H47A,H47B), C43(H43A,H43B), C36(H36A,H36B),
 C37(H37A,H37B), C48(H48A,H48B)
6.c Idealised Me refined as rotating group:
 C32(H32A,H32B,H32C), C23(H23A,H23B,H23C), C29(H29A,H29B,H29C), C26(H26A,H26B,
 H26C), C27(H27A,H27B,H27C), C18(H18A,H18B,H18C), C33(H33A,H33B,H33C), C15(H15A,
 H15B,H15C), C17(H17A,H17B,H17C), C21(H21A,H21B,H21C), C30(H30A,H30B,H30C),
 C24(H24A,H24B,H24C), C20(H20A,H20B,H20C), C14(H14A,H14B,H14C), C11(H11A,H11B,
 H11C), C8(H8A,H8B,H8C), C12(H12A,H12B,H12C), C9(H9A,H9B,H9C), C12A(H12D,H12E,
 H12F), C15A(H15D,H15E,H15F), C14A(H14D,H14E,H14F)
;
_olex2_submission_special_instructions 'No special instructions were received'
_stoe_detector_distance '60.0 mm'
_stoe_detector_pixelsize_x '0.075 mm'
_stoe_detector_pixelsize_y '0.075 mm'
_stoe_detector_size_x '8.0 cm'
_stoe_detector_size_y '7.7 cm'
_stoe_evaluation_integration_a 14.5
_stoe_evaluation_integration_b 0.7
_stoe_evaluation_integration_ems 0.013
_stoe_evaluation_lana_bis_l_even_max -
_stoe_evaluation_lana_bis_l_odd_max -
_stoe_evaluation_lana_bos_l_even_max 6
_stoe_evaluation_lana_bos_l_odd_max 3
_stoe_evaluation_lana_completeness 93.6
_stoe_evaluation_lana_dxs_max_order 3
_stoe_evaluation_lana_dys_max_order 3
_stoe_evaluation_lana_fs_max_order 3
_stoe_evaluation_lana_max_2theta_available 58.0
_stoe_evaluation_lana_max_2theta_desired 58.0
_stoe_evaluation_lana_mean_redundancy 6.1
_stoe_evaluation_lana_number_refls_after_or 47819
_stoe_evaluation_lana_number_refls_outliers 10183
_stoe_evaluation_lana_number_refls_total 58002
_stoe_evaluation_lana_number_refls_unique 7887
_stoe_evaluation_lana_number_refls_written 47819
_stoe_evaluation_lana_or_c1 0.035
_stoe_evaluation_lana_or_c2 0
_stoe_evaluation_lana_or_c3 0
_stoe_evaluation_lana_or_c4 0.7
_stoe_evaluation_lana_point_group mmm
_stoe_evaluation_lana_table
;
#----------------------------------------------------------------------------
2Theta           7.2   13.2   19.2   25.2   31.2   37.2   43.2   49.2   55.2
#----------------------------------------------------------------------------
<Resolution>    4.94   3.05   2.15   1.61   1.32   1.11   0.97   0.85   0.78
N(total)         802   2639   3380   5432   8085  10052  10835  11338   5439
<Redundancy>    11.3   12.7    7.9    7.6    7.7    7.2    6.4    5.4    3.1
Complet. [%%]   100.0  100.0  100.0  100.0  100.0  100.0  100.0   99.9   74.8
<I/sigma>      161.9  123.0   75.3   51.6   28.8   16.6   10.1    5.8    3.6
R(int)         0.020  0.018  0.020  0.020  0.026  0.031  0.045  0.072  0.106
#----------------------------------------------------------------------------
;
_stoe_measurement_identifier SC001
_stoe_measurement_max_exposure_per_frame '80.0 s'
_stoe_measurement_mean_exposure_per_frame '80.0 s'
_stoe_measurement_min_exposure_per_frame '80.0 s'
_stoe_measurement_total_exposure_time '13.2 h'
_stoe_measurement_total_frame_number 593
_stoe_measurement_total_run_number 13
_stoe_measurement_tube_power '50.0 W'

loop_
_space_group_symop_operation_xyz
'x, y, z'
'-x, -y, z+1/2'
'x+1/2, -y+1/2, z'
'-x+1/2, y+1/2, z+1/2'

loop_
_atom_site_label
_atom_site_type_symbol
_atom_site_fract_x
_atom_site_fract_y
_atom_site_fract_z
_atom_site_U_iso_or_equiv
_atom_site_adp_type
_atom_site_occupancy
_atom_site_site_symmetry_order
_atom_site_calc_flag
_atom_site_refinement_flags_posn
_atom_site_refinement_flags_adp
_atom_site_refinement_flags_occupancy
_atom_site_disorder_assembly
_atom_site_disorder_group
Ce1 Ce 0.19871(2) 0.47067(2) 0.52465(2) 0.02439(8) Uani 1 1 d . . . . .
I1 I 0.36533(3) 0.54334(3) 0.50561(2) 0.04897(14) Uani 1 1 d . . . . .
Si3 Si 0.16776(11) 0.49335(9) 0.33570(8) 0.0309(4) Uani 1 1 d . . . . .
Si1 Si 0.16303(13) 0.60567(10) 0.66745(10) 0.0390(4) Uani 1 1 d . . . . .
Si2 Si 0.25965(12) 0.28161(9) 0.58912(9) 0.0372(4) Uani 1 1 d . . . . .
N3 N 0.1347(3) 0.4895(3) 0.4188(3) 0.0290(11) Uani 1 1 d . . . . .
N4 N 0.0575(3) 0.4220(2) 0.5337(2) 0.0280(10) Uani 1 1 d . . . . .
N1 N 0.1382(3) 0.5271(3) 0.6214(3) 0.0306(11) Uani 1 1 d . . . . .
N2 N 0.1996(3) 0.3398(3) 0.5463(3) 0.0329(12) Uani 1 1 d . . . . .
O1 O 0.5560(4) 0.6412(4) 0.4141(3) 0.0670(17) Uani 1 1 d . . . . .
C2 C 0.0199(4) 0.4676(3) 0.5881(3) 0.0339(15) Uani 1 1 d . . . . .
H2A H -0.023639 0.439559 0.606669 0.041 Uiso 1 1 calc R U . . .
H2B H 0.000849 0.514584 0.567265 0.041 Uiso 1 1 calc R U . . .
O2 O 0.5835(4) 0.5456(3) 0.5583(3) 0.0636(17) Uani 1 1 d . . . . .
C1 C 0.0731(4) 0.4862(4) 0.6465(4) 0.0387(16) Uani 1 1 d . . . . .
H1A H 0.046519 0.516856 0.681506 0.046 Uiso 1 1 calc R U . . .
H1B H 0.089832 0.439390 0.669123 0.046 Uiso 1 1 calc R U . . .
O3 O 0.5864(4) 0.4683(3) 0.4104(3) 0.0653(18) Uani 1 1 d . . . . .
C3 C 0.1291(3) 0.3050(3) 0.5221(4) 0.0349(13) Uani 1 1 d . . . . .
H3A H 0.129399 0.251150 0.534262 0.042 Uiso 1 1 calc R U . . .
H3B H 0.126136 0.309002 0.471035 0.042 Uiso 1 1 calc R U . . .
C6 C 0.0202(4) 0.4314(4) 0.4666(3) 0.0346(14) Uani 1 1 d . . . . .
H6A H -0.034368 0.439002 0.473829 0.041 Uiso 1 1 calc R U . . .
H6B H 0.026961 0.385534 0.438452 0.041 Uiso 1 1 calc R U . . .
C32 C 0.2079(6) 0.6474(4) 0.3449(4) 0.059(2) Uani 1 1 d . . . . .
H32A H 0.183298 0.650678 0.390179 0.088 Uiso 1 1 calc R U . . .
H32B H 0.208288 0.696862 0.323022 0.088 Uiso 1 1 calc R U . . .
H32C H 0.259612 0.629749 0.350874 0.088 Uiso 1 1 calc R U . . .
C5 C 0.0532(4) 0.4988(4) 0.4280(3) 0.0373(15) Uani 1 1 d . . . . .
H5A H 0.028739 0.503654 0.382222 0.045 Uiso 1 1 calc R U . . .
H5B H 0.043127 0.545081 0.454640 0.045 Uiso 1 1 calc R U . . .
C23 C 0.3983(5) 0.3341(4) 0.5356(6) 0.074(3) Uani 1 1 d . . . . .
H23A H 0.406133 0.282225 0.520653 0.111 Uiso 1 1 calc R U . . .
H23B H 0.447033 0.357504 0.545098 0.111 Uiso 1 1 calc R U . . .
H23C H 0.372548 0.361923 0.498871 0.111 Uiso 1 1 calc R U . . .
C16 C 0.2253(5) 0.2512(4) 0.6785(4) 0.053(2) Uani 1 1 d . . . . .
H16 H 0.268293 0.224761 0.701106 0.064 Uiso 1 1 calc R U . . .
O4 O 0.7098(4) 0.5834(4) 0.4635(3) 0.0741(19) Uani 1 1 d . . . . .
C28 C 0.2688(4) 0.4650(4) 0.3401(4) 0.0465(18) Uani 1 1 d . . . . .
H28 H 0.290412 0.493894 0.379759 0.056 Uiso 1 1 calc R U . . .
C29 C 0.2831(5) 0.3817(6) 0.3576(5) 0.067(3) Uani 1 1 d . . . . .
H29A H 0.252982 0.367448 0.397984 0.100 Uiso 1 1 calc R U . . .
H29B H 0.336486 0.374331 0.367929 0.100 Uiso 1 1 calc R U . . .
H29C H 0.268866 0.350546 0.317946 0.100 Uiso 1 1 calc R U . . .
C25 C 0.1113(4) 0.4319(3) 0.2735(3) 0.0356(14) Uani 1 1 d . . . . .
H25 H 0.058732 0.451672 0.274587 0.043 Uiso 1 1 calc R U . . .
C4 C 0.0620(4) 0.3408(3) 0.5531(3) 0.0345(14) Uani 1 1 d . . . . .
H4A H 0.064371 0.336144 0.604093 0.041 Uiso 1 1 calc R U . . .
H4B H 0.016231 0.314727 0.536868 0.041 Uiso 1 1 calc R U . . .
C22 C 0.3512(5) 0.3350(5) 0.6001(5) 0.058(2) Uani 1 1 d . . . . .
H22 H 0.337337 0.388437 0.608778 0.069 Uiso 1 1 calc R U . . .
C26 C 0.1060(5) 0.3494(4) 0.2945(4) 0.0455(17) Uani 1 1 d . . . . .
H26A H 0.153465 0.324133 0.283801 0.068 Uiso 1 1 calc R U . . .
H26B H 0.065022 0.325353 0.268916 0.068 Uiso 1 1 calc R U . . .
H26C H 0.096061 0.345802 0.344341 0.068 Uiso 1 1 calc R U . . .
C31 C 0.1649(5) 0.5925(4) 0.2991(4) 0.0442(17) Uani 1 1 d . . . . .
H31 H 0.191395 0.591140 0.253414 0.053 Uiso 1 1 calc R U . . .
C27 C 0.1372(5) 0.4376(4) 0.1980(4) 0.0502(19) Uani 1 1 d . . . . .
H27A H 0.134958 0.489968 0.182913 0.075 Uiso 1 1 calc R U . . .
H27B H 0.104197 0.407212 0.168630 0.075 Uiso 1 1 calc R U . . .
H27C H 0.188910 0.419317 0.194044 0.075 Uiso 1 1 calc R U . . .
C19 C 0.2733(5) 0.1888(4) 0.5413(4) 0.0474(18) Uani 1 1 d . . . . .
H19 H 0.223702 0.162605 0.543195 0.057 Uiso 1 1 calc R U . . .
C10 C 0.0833(6) 0.6619(5) 0.6992(6) 0.076(2) Uani 1 1 d D U . . .
H10 H 0.050678 0.628599 0.727927 0.091 Uiso 0.73(2) 1 calc R U P A 1
H10A H 0.050185 0.620666 0.716264 0.091 Uiso 0.27(2) 1 calc R U P A 2
C13 C 0.2169(7) 0.5762(5) 0.7519(5) 0.071(2) Uani 1 1 d D U . . .
H13 H 0.238266 0.623364 0.771787 0.085 Uiso 0.45(4) 1 calc R U P B 1
H13A H 0.231968 0.623312 0.776280 0.085 Uiso 0.55(4) 1 calc R U P B 2
C18 C 0.1604(6) 0.1975(5) 0.6791(5) 0.064(2) Uani 1 1 d . . . . .
H18A H 0.115889 0.222091 0.659797 0.096 Uiso 1 1 calc R U . . .
H18B H 0.150118 0.181922 0.726802 0.096 Uiso 1 1 calc R U . . .
H18C H 0.172978 0.153518 0.651100 0.096 Uiso 1 1 calc R U . . .
C33 C 0.0870(6) 0.6204(4) 0.2856(4) 0.063(3) Uani 1 1 d . . . . .
H33A H 0.061689 0.586809 0.252961 0.094 Uiso 1 1 calc R U . . .
H33B H 0.089360 0.670900 0.265869 0.094 Uiso 1 1 calc R U . . .
H33C H 0.058798 0.621796 0.329188 0.094 Uiso 1 1 calc R U . . .
C7 C 0.2374(6) 0.6581(5) 0.6175(5) 0.074(3) Uani 1 1 d . . . . .
H7 H 0.275037 0.619582 0.602948 0.089 Uiso 1 1 calc R U . . .
C15 C 0.2853(17) 0.5220(18) 0.7405(19) 0.066(5) Uani 0.45(4) 1 d D U P B 1
H15A H 0.267648 0.475704 0.718628 0.099 Uiso 0.45(4) 1 calc R U P B 1
H15B H 0.308317 0.510186 0.785286 0.099 Uiso 0.45(4) 1 calc R U P B 1
H15C H 0.322445 0.546195 0.710546 0.099 Uiso 0.45(4) 1 calc R U P B 1
C45 C 0.6360(7) 0.4077(6) 0.4117(7) 0.082(2) Uani 1 1 d . U . . .
H45A H 0.641774 0.388695 0.459511 0.098 Uiso 1 1 calc R U . . .
H45B H 0.685935 0.422980 0.394156 0.098 Uiso 1 1 calc R U . . .
C17 C 0.2066(7) 0.3193(5) 0.7248(4) 0.073(3) Uani 1 1 d . . . . .
H17A H 0.252037 0.349323 0.731846 0.109 Uiso 1 1 calc R U . . .
H17B H 0.187854 0.301752 0.769679 0.109 Uiso 1 1 calc R U . . .
H17C H 0.168048 0.349965 0.702274 0.109 Uiso 1 1 calc R U . . .
C21 C 0.3291(6) 0.1371(5) 0.5767(5) 0.063(2) Uani 1 1 d . . . . .
H21A H 0.377183 0.163068 0.582320 0.094 Uiso 1 1 calc R U . . .
H21B H 0.336414 0.092207 0.548279 0.094 Uiso 1 1 calc R U . . .
H21C H 0.309623 0.122625 0.622196 0.094 Uiso 1 1 calc R U . . .
C30 C 0.3173(5) 0.4856(7) 0.2772(6) 0.077(3) Uani 1 1 d . . . . .
H30A H 0.299832 0.457633 0.236618 0.115 Uiso 1 1 calc R U . . .
H30B H 0.369826 0.472881 0.286676 0.115 Uiso 1 1 calc R U . . .
H30C H 0.313073 0.539422 0.268155 0.115 Uiso 1 1 calc R U . . .
C24 C 0.3997(6) 0.3095(6) 0.6629(7) 0.093(4) Uani 1 1 d . . . . .
H24A H 0.373887 0.322577 0.706036 0.139 Uiso 1 1 calc R U . . .
H24B H 0.448555 0.334634 0.661245 0.139 Uiso 1 1 calc R U . . .
H24C H 0.407050 0.255161 0.660828 0.139 Uiso 1 1 calc R U . . .
C20 C 0.2928(6) 0.1960(5) 0.4645(4) 0.060(2) Uani 1 1 d . . . . .
H20A H 0.252099 0.222155 0.440331 0.090 Uiso 1 1 calc R U . . .
H20B H 0.299327 0.146047 0.444409 0.090 Uiso 1 1 calc R U . . .
H20C H 0.339569 0.224508 0.459392 0.090 Uiso 1 1 calc R U . . .
C35 C 0.4493(9) 0.7079(10) 0.3763(8) 0.124(3) Uani 1 1 d . U . . .
H35A H 0.443280 0.759452 0.358444 0.149 Uiso 1 1 calc R U . . .
H35B H 0.399492 0.688204 0.390096 0.149 Uiso 1 1 calc R U . . .
C39 C 0.5177(8) 0.5863(6) 0.6582(6) 0.091(2) Uani 1 1 d . U . . .
H39A H 0.468298 0.608902 0.647159 0.109 Uiso 1 1 calc R U . . .
H39B H 0.534140 0.603577 0.704449 0.109 Uiso 1 1 calc R U . . .
C41 C 0.5621(8) 0.4808(5) 0.5952(6) 0.080(3) Uani 1 1 d . U . . .
H41A H 0.607489 0.454316 0.611752 0.096 Uiso 1 1 calc R U . . .
H41B H 0.534177 0.446672 0.564067 0.096 Uiso 1 1 calc R U . . .
C40 C 0.5147(8) 0.5010(6) 0.6543(5) 0.081(2) Uani 1 1 d . U . . .
H40A H 0.534302 0.478360 0.697475 0.097 Uiso 1 1 calc R U . . .
H40B H 0.462455 0.483531 0.647062 0.097 Uiso 1 1 calc R U . . .
C14 C 0.1431(17) 0.5556(19) 0.7992(13) 0.066(4) Uani 0.45(4) 1 d D U P B 1
H14A H 0.101956 0.589897 0.787832 0.099 Uiso 0.45(4) 1 calc R U P B 1
H14B H 0.155885 0.560639 0.848355 0.099 Uiso 0.45(4) 1 calc R U P B 1
H14C H 0.127531 0.504031 0.789693 0.099 Uiso 0.45(4) 1 calc R U P B 1
C11 C 0.0334(5) 0.6886(5) 0.6290(6) 0.073(2) Uani 1 1 d . U . . .
H11A H 0.066960 0.712913 0.595584 0.109 Uiso 1 1 calc R U . . .
H11B H -0.005900 0.723820 0.643073 0.109 Uiso 1 1 calc R U . . .
H11C H 0.010340 0.644527 0.607530 0.109 Uiso 1 1 calc R U . . .
C8 C 0.2001(8) 0.6903(6) 0.5454(5) 0.094(4) Uani 1 1 d . . . . .
H8A H 0.166740 0.652257 0.525515 0.140 Uiso 1 1 calc R U . . .
H8B H 0.240106 0.702026 0.512254 0.140 Uiso 1 1 calc R U . . .
H8C H 0.171187 0.735698 0.555402 0.140 Uiso 1 1 calc R U . . .
C42 C 0.5199(7) 0.4461(8) 0.3749(8) 0.099(3) Uani 1 1 d . U . . .
H42A H 0.518133 0.468354 0.327992 0.119 Uiso 1 1 calc R U . . .
H42B H 0.474551 0.461761 0.400831 0.119 Uiso 1 1 calc R U . . .
C38 C 0.5741(10) 0.6042(6) 0.6045(6) 0.102(3) Uani 1 1 d . U . . .
H38A H 0.557983 0.649408 0.578939 0.122 Uiso 1 1 calc R U . . .
H38B H 0.622741 0.615353 0.627093 0.122 Uiso 1 1 calc R U . . .
C34 C 0.5016(10) 0.7058(10) 0.4338(8) 0.128(4) Uani 1 1 d . U . . .
H34A H 0.475339 0.694963 0.477816 0.154 Uiso 1 1 calc R U . . .
H34B H 0.528908 0.753829 0.438217 0.154 Uiso 1 1 calc R U . . .
C12 C 0.1043(8) 0.7324(7) 0.7443(9) 0.069(3) Uani 0.73(2) 1 d D U P A 1
H12A H 0.135464 0.716783 0.783506 0.103 Uiso 0.73(2) 1 calc R U P A 1
H12B H 0.058254 0.756031 0.761477 0.103 Uiso 0.73(2) 1 calc R U P A 1
H12C H 0.132245 0.768312 0.715794 0.103 Uiso 0.73(2) 1 calc R U P A 1
C44 C 0.6018(7) 0.3473(7) 0.3650(7) 0.093(2) Uani 1 1 d . U . . .
H44A H 0.619238 0.352413 0.316532 0.111 Uiso 1 1 calc R U . . .
H44B H 0.613585 0.296402 0.381993 0.111 Uiso 1 1 calc R U . . .
C49 C 0.7463(8) 0.6309(9) 0.4150(7) 0.120(4) Uani 1 1 d . U . . .
H49A H 0.721756 0.680589 0.413532 0.144 Uiso 1 1 calc R U . . .
H49B H 0.744931 0.608655 0.368100 0.144 Uiso 1 1 calc R U . . .
Li1 Li 0.6040(12) 0.5584(9) 0.4610(8) 0.074(5) Uani 1 1 d . . . . .
C46 C 0.7590(7) 0.5701(10) 0.5190(8) 0.125(3) Uani 1 1 d . U . . .
H46A H 0.744537 0.601357 0.559227 0.150 Uiso 1 1 calc R U . . .
H46B H 0.756345 0.516874 0.533059 0.150 Uiso 1 1 calc R U . . .
C47 C 0.8326(8) 0.5880(10) 0.4979(8) 0.129(3) Uani 1 1 d . U . . .
H47A H 0.860181 0.542183 0.484216 0.155 Uiso 1 1 calc R U . . .
H47B H 0.860392 0.612827 0.535891 0.155 Uiso 1 1 calc R U . . .
C43 C 0.5250(7) 0.3634(7) 0.3711(7) 0.098(2) Uani 1 1 d . U . . .
H43A H 0.503973 0.340235 0.413441 0.117 Uiso 1 1 calc R U . . .
H43B H 0.497036 0.344304 0.330442 0.117 Uiso 1 1 calc R U . . .
C36 C 0.4847(9) 0.6596(10) 0.3250(9) 0.132(3) Uani 1 1 d . U . . .
H36A H 0.481532 0.682335 0.278330 0.159 Uiso 1 1 calc R U . . .
H36B H 0.459853 0.610014 0.323796 0.159 Uiso 1 1 calc R U . . .
C37 C 0.5634(9) 0.6520(11) 0.3466(9) 0.130(4) Uani 1 1 d . U . . .
H37A H 0.587891 0.608784 0.323803 0.157 Uiso 1 1 calc R U . . .
H37B H 0.592407 0.698036 0.336500 0.157 Uiso 1 1 calc R U . . .
C48 C 0.8247(9) 0.6376(11) 0.4399(8) 0.127(3) Uani 1 1 d . U . . .
H48A H 0.860313 0.623479 0.402758 0.152 Uiso 1 1 calc R U . . .
H48B H 0.835400 0.689761 0.454140 0.152 Uiso 1 1 calc R U . . .
C9 C 0.2820(8) 0.7174(7) 0.6581(8) 0.110(5) Uani 1 1 d . . . . .
H9A H 0.252186 0.763362 0.661590 0.164 Uiso 1 1 calc R U . . .
H9B H 0.329203 0.728030 0.634016 0.164 Uiso 1 1 calc R U . . .
H9C H 0.292866 0.698476 0.704702 0.164 Uiso 1 1 calc R U . . .
C12A C 0.111(2) 0.697(2) 0.7751(17) 0.069(5) Uani 0.27(2) 1 d D U P A 2
H12D H 0.139317 0.658477 0.800671 0.104 Uiso 0.27(2) 1 calc R U P A 2
H12E H 0.067309 0.712106 0.802131 0.104 Uiso 0.27(2) 1 calc R U P A 2
H12F H 0.143748 0.740285 0.767143 0.104 Uiso 0.27(2) 1 calc R U P A 2
C15A C 0.2912(14) 0.5386(16) 0.7237(16) 0.070(4) Uani 0.55(4) 1 d D U P B 2
H15D H 0.278113 0.495000 0.695303 0.104 Uiso 0.55(4) 1 calc R U P B 2
H15E H 0.322394 0.522543 0.762763 0.104 Uiso 0.55(4) 1 calc R U P B 2
H15F H 0.319007 0.574787 0.695529 0.104 Uiso 0.55(4) 1 calc R U P B 2
C14A C 0.1660(15) 0.5301(12) 0.8034(9) 0.057(4) Uani 0.55(4) 1 d D U P B 2
H14D H 0.123257 0.560889 0.817888 0.086 Uiso 0.55(4) 1 calc R U P B 2
H14E H 0.195577 0.515809 0.844073 0.086 Uiso 0.55(4) 1 calc R U P B 2
H14F H 0.147592 0.484946 0.780082 0.086 Uiso 0.55(4) 1 calc R U P B 2

loop_
_atom_site_aniso_label
_atom_site_aniso_U_11
_atom_site_aniso_U_22
_atom_site_aniso_U_33
_atom_site_aniso_U_23
_atom_site_aniso_U_13
_atom_site_aniso_U_12
Ce1 0.02522(15) 0.02403(12) 0.02392(15) 0.00183(13) 0.00021(15) -0.00136(10)
I1 0.0355(2) 0.0610(3) 0.0504(3) -0.0021(2) 0.0016(2) -0.01501(19)
Si3 0.0403(10) 0.0299(8) 0.0225(8) 0.0026(6) 0.0004(7) -0.0005(7)
Si1 0.0536(13) 0.0297(8) 0.0338(10) -0.0073(7) 0.0066(9) -0.0053(8)
Si2 0.0462(11) 0.0274(7) 0.0379(9) 0.0064(6) -0.0061(9) 0.0042(7)
N3 0.032(3) 0.029(2) 0.026(3) 0.0033(18) -0.001(2) 0.003(2)
N4 0.029(2) 0.030(2) 0.025(3) 0.0017(19) 0.000(2) -0.0022(17)
N1 0.033(3) 0.030(2) 0.029(3) -0.0038(18) 0.001(2) -0.005(2)
N2 0.040(3) 0.027(2) 0.032(3) 0.0009(18) -0.002(2) 0.002(2)
O1 0.080(5) 0.071(4) 0.050(3) 0.021(3) -0.006(3) 0.002(3)
C2 0.034(4) 0.035(3) 0.032(3) -0.002(2) 0.008(3) -0.006(3)
O2 0.096(5) 0.045(3) 0.050(3) 0.004(2) -0.013(3) -0.017(3)
C1 0.049(5) 0.030(3) 0.037(4) -0.004(2) 0.011(3) -0.003(3)
O3 0.064(4) 0.069(4) 0.063(4) -0.023(3) -0.021(3) 0.023(3)
C3 0.046(3) 0.025(2) 0.033(3) -0.002(2) -0.005(4) -0.006(2)
C6 0.024(3) 0.045(4) 0.035(3) -0.005(3) -0.003(3) -0.003(3)
C32 0.095(7) 0.039(4) 0.042(4) -0.001(3) 0.001(4) -0.022(4)
C5 0.039(4) 0.043(4) 0.030(3) 0.001(3) -0.001(3) 0.007(3)
C23 0.035(4) 0.053(4) 0.133(9) 0.018(5) -0.009(6) -0.004(3)
C16 0.078(6) 0.039(4) 0.043(4) 0.009(3) -0.014(4) 0.009(4)
O4 0.079(5) 0.081(4) 0.062(4) 0.022(3) -0.022(3) -0.008(3)
C28 0.038(4) 0.077(5) 0.024(3) 0.000(3) 0.007(3) -0.004(3)
C29 0.057(6) 0.077(6) 0.067(6) 0.020(5) 0.003(5) 0.025(5)
C25 0.040(4) 0.035(3) 0.032(3) 0.001(2) -0.007(3) 0.009(3)
C4 0.040(4) 0.030(3) 0.034(3) 0.001(2) 0.002(3) -0.014(3)
C22 0.042(5) 0.048(4) 0.084(6) 0.017(4) -0.019(4) -0.004(3)
C26 0.062(5) 0.033(3) 0.041(4) -0.007(3) -0.007(4) -0.001(3)
C31 0.065(5) 0.035(3) 0.033(4) 0.002(3) 0.004(4) -0.005(3)
C27 0.072(6) 0.050(4) 0.028(4) -0.004(3) -0.008(4) -0.007(4)
C19 0.051(4) 0.037(3) 0.054(5) 0.004(3) 0.007(4) 0.010(3)
C10 0.078(6) 0.049(4) 0.100(6) -0.018(4) 0.006(5) 0.008(4)
C13 0.099(6) 0.058(5) 0.055(5) -0.001(4) -0.016(4) 0.000(4)
C18 0.076(7) 0.063(5) 0.054(5) 0.021(4) 0.016(5) 0.002(4)
C33 0.106(8) 0.025(3) 0.057(5) 0.012(3) -0.004(5) 0.007(4)
C7 0.077(7) 0.064(5) 0.083(7) -0.016(5) 0.003(6) -0.025(5)
C15 0.090(9) 0.056(9) 0.051(9) 0.005(7) -0.020(8) 0.005(7)
C45 0.074(6) 0.072(5) 0.099(6) -0.011(4) -0.004(5) 0.001(4)
C17 0.113(9) 0.064(6) 0.041(5) 0.006(4) -0.005(5) 0.022(5)
C21 0.071(6) 0.043(4) 0.074(6) 0.011(4) 0.002(5) 0.016(4)
C30 0.041(5) 0.127(10) 0.062(6) 0.016(6) 0.023(5) 0.005(5)
C24 0.075(7) 0.070(6) 0.133(10) 0.039(6) -0.057(7) -0.019(5)
C20 0.082(7) 0.050(5) 0.048(5) -0.007(4) -0.003(4) 0.019(4)
C35 0.092(7) 0.153(8) 0.128(7) 0.018(6) 0.001(5) 0.026(6)
C39 0.128(7) 0.062(4) 0.082(5) 0.001(4) -0.001(5) -0.024(4)
C41 0.109(7) 0.049(4) 0.084(5) 0.016(4) 0.006(5) -0.005(4)
C40 0.110(6) 0.058(4) 0.074(4) 0.014(4) -0.003(4) -0.018(4)
C14 0.107(10) 0.052(9) 0.039(7) 0.009(7) -0.013(8) 0.004(8)
C11 0.060(5) 0.046(4) 0.112(7) -0.003(4) 0.013(5) 0.010(4)
C8 0.167(13) 0.060(6) 0.054(6) 0.015(4) 0.024(6) 0.006(6)
C42 0.079(6) 0.111(6) 0.107(6) -0.037(5) -0.011(5) -0.002(5)
C38 0.155(8) 0.063(5) 0.088(6) -0.003(4) 0.005(6) -0.033(5)
C34 0.099(7) 0.160(9) 0.125(8) 0.007(7) 0.008(6) 0.015(7)
C12 0.078(7) 0.035(6) 0.093(8) -0.022(5) 0.004(6) 0.015(5)
C44 0.087(5) 0.082(5) 0.109(5) -0.018(4) 0.002(5) -0.008(4)
C49 0.089(6) 0.180(9) 0.091(6) 0.062(6) -0.002(6) -0.002(7)
Li1 0.115(15) 0.051(8) 0.056(9) 0.000(7) -0.029(9) 0.002(9)
C46 0.086(6) 0.192(8) 0.097(7) 0.068(7) -0.024(6) -0.005(6)
C47 0.092(5) 0.193(8) 0.101(6) 0.060(6) -0.015(5) -0.007(6)
C43 0.083(5) 0.099(5) 0.110(5) -0.033(5) -0.003(5) -0.011(5)
C36 0.094(6) 0.161(8) 0.143(8) 0.011(6) -0.006(6) 0.025(6)
C37 0.094(7) 0.158(9) 0.139(8) 0.020(7) -0.009(7) 0.030(7)
C48 0.092(6) 0.188(8) 0.100(6) 0.057(6) -0.003(5) -0.007(6)
C9 0.110(11) 0.092(9) 0.127(11) -0.048(8) 0.032(8) -0.052(8)
C12A 0.074(9) 0.039(8) 0.095(10) -0.028(8) 0.009(8) 0.008(8)
C15A 0.088(8) 0.059(9) 0.062(9) -0.010(7) -0.021(7) 0.010(7)
C14A 0.095(9) 0.044(8) 0.033(6) 0.015(5) -0.015(7) 0.006(7)

loop_
_atom_type_symbol
_atom_type_description
_atom_type_scat_dispersion_real
_atom_type_scat_dispersion_imag
_atom_type_scat_source
C C 0.0033 0.0016 'International Tables Vol C Tables 4.2.6.8 and 6.1.1.4'
H H 0.0000 0.0000 'International Tables Vol C Tables 4.2.6.8 and 6.1.1.4'
Ce Ce -0.2486 2.6331 'International Tables Vol C Tables 4.2.6.8 and 6.1.1.4'
I I -0.4742 1.8119 'International Tables Vol C Tables 4.2.6.8 and 6.1.1.4'
Li Li -0.0003 0.0001 'International Tables Vol C Tables 4.2.6.8 and 6.1.1.4'
N N 0.0061 0.0033 'International Tables Vol C Tables 4.2.6.8 and 6.1.1.4'
O O 0.0106 0.0060 'International Tables Vol C Tables 4.2.6.8 and 6.1.1.4'
Si Si 0.0817 0.0704 'International Tables Vol C Tables 4.2.6.8 and 6.1.1.4'

loop_
_geom_angle_atom_site_label_1
_geom_angle_atom_site_label_2
_geom_angle_atom_site_label_3
_geom_angle
_geom_angle_site_symmetry_1
_geom_angle_site_symmetry_3
_geom_angle_publ_flag
N3 Ce1 I1 106.52(13) . . ?
N3 Ce1 N4 69.43(17) . . ?
N3 Ce1 N1 113.63(18) . . ?
N3 Ce1 N2 107.17(17) . . ?
N4 Ce1 I1 174.70(10) . . ?
N1 Ce1 I1 109.37(12) . . ?
N1 Ce1 N4 70.13(16) . . ?
N2 Ce1 I1 113.94(13) . . ?
N2 Ce1 N4 70.96(16) . . ?
N2 Ce1 N1 106.36(17) . . ?
N3 Si3 C28 106.0(3) . . ?
N3 Si3 C25 112.7(3) . . ?
N3 Si3 C31 112.1(3) . . ?
C28 Si3 C25 112.3(3) . . ?
C28 Si3 C31 107.1(4) . . ?
C31 Si3 C25 106.6(3) . . ?
N1 Si1 C10 114.8(4) . . ?
N1 Si1 C13 109.7(4) . . ?
N1 Si1 C7 108.7(3) . . ?
C10 Si1 C13 104.2(5) . . ?
C10 Si1 C7 116.1(5) . . ?
C7 Si1 C13 102.4(5) . . ?
N2 Si2 C16 114.3(3) . . ?
N2 Si2 C22 106.6(3) . . ?
N2 Si2 C19 111.9(3) . . ?
C16 Si2 C19 103.3(3) . . ?
C22 Si2 C16 108.4(4) . . ?
C22 Si2 C19 112.3(4) . . ?
Si3 N3 Ce1 130.7(3) . . ?
C5 N3 Ce1 112.7(4) . . ?
C5 N3 Si3 116.6(4) . . ?
C2 N4 Ce1 107.0(3) . . ?
C2 N4 C4 112.2(5) . . ?
C6 N4 Ce1 109.4(3) . . ?
C6 N4 C2 110.9(5) . . ?
C6 N4 C4 110.8(5) . . ?
C4 N4 Ce1 106.3(3) . . ?
Si1 N1 Ce1 129.5(3) . . ?
C1 N1 Ce1 114.2(4) . . ?
C1 N1 Si1 116.2(4) . . ?
Si2 N2 Ce1 133.6(3) . . ?
C3 N2 Ce1 110.7(3) . . ?
C3 N2 Si2 115.4(4) . . ?
C34 O1 Li1 136.8(9) . . ?
C37 O1 C34 101.1(10) . . ?
C37 O1 Li1 122.0(10) . . ?
N4 C2 H2A 109.3 . . ?
N4 C2 H2B 109.3 . . ?
N4 C2 C1 111.4(6) . . ?
H2A C2 H2B 108.0 . . ?
C1 C2 H2A 109.3 . . ?
C1 C2 H2B 109.3 . . ?
C41 O2 Li1 129.8(8) . . ?
C38 O2 C41 105.1(8) . . ?
C38 O2 Li1 124.2(8) . . ?
N1 C1 C2 111.2(5) . . ?
N1 C1 H1A 109.4 . . ?
N1 C1 H1B 109.4 . . ?
C2 C1 H1A 109.4 . . ?
C2 C1 H1B 109.4 . . ?
H1A C1 H1B 108.0 . . ?
C45 O3 C42 108.6(8) . . ?
C45 O3 Li1 122.7(8) . . ?
C42 O3 Li1 128.2(9) . . ?
N2 C3 H3A 109.2 . . ?
N2 C3 H3B 109.2 . . ?
N2 C3 C4 112.0(5) . . ?
H3A C3 H3B 107.9 . . ?
C4 C3 H3A 109.2 . . ?
C4 C3 H3B 109.2 . . ?
N4 C6 H6A 109.6 . . ?
N4 C6 H6B 109.6 . . ?
N4 C6 C5 110.2(5) . . ?
H6A C6 H6B 108.1 . . ?
C5 C6 H6A 109.6 . . ?
C5 C6 H6B 109.6 . . ?
H32A C32 H32B 109.5 . . ?
H32A C32 H32C 109.5 . . ?
H32B C32 H32C 109.5 . . ?
C31 C32 H32A 109.5 . . ?
C31 C32 H32B 109.5 . . ?
C31 C32 H32C 109.5 . . ?
N3 C5 C6 110.4(5) . . ?
N3 C5 H5A 109.6 . . ?
N3 C5 H5B 109.6 . . ?
C6 C5 H5A 109.6 . . ?
C6 C5 H5B 109.6 . . ?
H5A C5 H5B 108.1 . . ?
H23A C23 H23B 109.5 . . ?
H23A C23 H23C 109.5 . . ?
H23B C23 H23C 109.5 . . ?
C22 C23 H23A 109.5 . . ?
C22 C23 H23B 109.5 . . ?
C22 C23 H23C 109.5 . . ?
Si2 C16 H16 106.5 . . ?
C18 C16 Si2 115.8(6) . . ?
C18 C16 H16 106.5 . . ?
C18 C16 C17 109.4(8) . . ?
C17 C16 Si2 111.6(5) . . ?
C17 C16 H16 106.5 . . ?
C49 O4 Li1 124.5(8) . . ?
C46 O4 C49 108.6(10) . . ?
C46 O4 Li1 125.9(8) . . ?
Si3 C28 H28 105.4 . . ?
C29 C28 Si3 115.4(6) . . ?
C29 C28 H28 105.4 . . ?
C30 C28 Si3 116.1(6) . . ?
C30 C28 H28 105.4 . . ?
C30 C28 C29 108.1(8) . . ?
C28 C29 H29A 109.5 . . ?
C28 C29 H29B 109.5 . . ?
C28 C29 H29C 109.5 . . ?
H29A C29 H29B 109.5 . . ?
H29A C29 H29C 109.5 . . ?
H29B C29 H29C 109.5 . . ?
Si3 C25 H25 106.1 . . ?
C26 C25 Si3 114.7(5) . . ?
C26 C25 H25 106.1 . . ?
C26 C25 C27 109.5(6) . . ?
C27 C25 Si3 113.7(5) . . ?
C27 C25 H25 106.1 . . ?
N4 C4 H4A 109.4 . . ?
N4 C4 H4B 109.4 . . ?
C3 C4 N4 111.1(5) . . ?
C3 C4 H4A 109.4 . . ?
C3 C4 H4B 109.4 . . ?
H4A C4 H4B 108.0 . . ?
Si2 C22 H22 106.6 . . ?
C23 C22 Si2 112.4(6) . . ?
C23 C22 H22 106.6 . . ?
C23 C22 C24 109.5(8) . . ?
C24 C22 Si2 114.6(6) . . ?
C24 C22 H22 106.6 . . ?
C25 C26 H26A 109.5 . . ?
C25 C26 H26B 109.5 . . ?
C25 C26 H26C 109.5 . . ?
H26A C26 H26B 109.5 . . ?
H26A C26 H26C 109.5 . . ?
H26B C26 H26C 109.5 . . ?
Si3 C31 H31 107.0 . . ?
C32 C31 Si3 111.6(5) . . ?
C32 C31 H31 107.0 . . ?
C33 C31 Si3 113.4(5) . . ?
C33 C31 C32 110.6(7) . . ?
C33 C31 H31 107.0 . . ?
C25 C27 H27A 109.5 . . ?
C25 C27 H27B 109.5 . . ?
C25 C27 H27C 109.5 . . ?
H27A C27 H27B 109.5 . . ?
H27A C27 H27C 109.5 . . ?
H27B C27 H27C 109.5 . . ?
Si2 C19 H19 106.0 . . ?
C21 C19 Si2 113.1(6) . . ?
C21 C19 H19 106.0 . . ?
C21 C19 C20 109.8(7) . . ?
C20 C19 Si2 115.1(5) . . ?
C20 C19 H19 106.0 . . ?
Si1 C10 H10 107.9 . . ?
Si1 C10 H10A 99.3 . . ?
C11 C10 Si1 106.9(7) . . ?
C11 C10 H10 107.9 . . ?
C11 C10 H10A 99.3 . . ?
C12 C10 Si1 115.9(8) . . ?
C12 C10 H10 107.9 . . ?
C12 C10 C11 110.0(9) . . ?
C12A C10 Si1 105.5(14) . . ?
C12A C10 H10A 99.3 . . ?
C12A C10 C11 139.2(16) . . ?
Si1 C13 H13 106.2 . . ?
Si1 C13 H13A 107.3 . . ?
C15 C13 Si1 115.3(14) . . ?
C15 C13 H13 106.2 . . ?
C15 C13 C14 124.0(15) . . ?
C14 C13 Si1 97.6(13) . . ?
C14 C13 H13 106.2 . . ?
C15A C13 Si1 103.6(13) . . ?
C15A C13 H13A 107.3 . . ?
C14A C13 Si1 112.5(11) . . ?
C14A C13 H13A 107.3 . . ?
C14A C13 C15A 118.4(13) . . ?
C16 C18 H18A 109.5 . . ?
C16 C18 H18B 109.5 . . ?
C16 C18 H18C 109.5 . . ?
H18A C18 H18B 109.5 . . ?
H18A C18 H18C 109.5 . . ?
H18B C18 H18C 109.5 . . ?
C31 C33 H33A 109.5 . . ?
C31 C33 H33B 109.5 . . ?
C31 C33 H33C 109.5 . . ?
H33A C33 H33B 109.5 . . ?
H33A C33 H33C 109.5 . . ?
H33B C33 H33C 109.5 . . ?
Si1 C7 H7 105.8 . . ?
C8 C7 Si1 108.8(7) . . ?
C8 C7 H7 105.8 . . ?
C9 C7 Si1 116.3(8) . . ?
C9 C7 H7 105.8 . . ?
C9 C7 C8 113.5(9) . . ?
C13 C15 H15A 109.5 . . ?
C13 C15 H15B 109.5 . . ?
C13 C15 H15C 109.5 . . ?
H15A C15 H15B 109.5 . . ?
H15A C15 H15C 109.5 . . ?
H15B C15 H15C 109.5 . . ?
O3 C45 H45A 110.4 . . ?
O3 C45 H45B 110.4 . . ?
O3 C45 C44 106.5(9) . . ?
H45A C45 H45B 108.6 . . ?
C44 C45 H45A 110.4 . . ?
C44 C45 H45B 110.4 . . ?
C16 C17 H17A 109.5 . . ?
C16 C17 H17B 109.5 . . ?
C16 C17 H17C 109.5 . . ?
H17A C17 H17B 109.5 . . ?
H17A C17 H17C 109.5 . . ?
H17B C17 H17C 109.5 . . ?
C19 C21 H21A 109.5 . . ?
C19 C21 H21B 109.5 . . ?
C19 C21 H21C 109.5 . . ?
H21A C21 H21B 109.5 . . ?
H21A C21 H21C 109.5 . . ?
H21B C21 H21C 109.5 . . ?
C28 C30 H30A 109.5 . . ?
C28 C30 H30B 109.5 . . ?
C28 C30 H30C 109.5 . . ?
H30A C30 H30B 109.5 . . ?
H30A C30 H30C 109.5 . . ?
H30B C30 H30C 109.5 . . ?
C22 C24 H24A 109.5 . . ?
C22 C24 H24B 109.5 . . ?
C22 C24 H24C 109.5 . . ?
H24A C24 H24B 109.5 . . ?
H24A C24 H24C 109.5 . . ?
H24B C24 H24C 109.5 . . ?
C19 C20 H20A 109.5 . . ?
C19 C20 H20B 109.5 . . ?
C19 C20 H20C 109.5 . . ?
H20A C20 H20B 109.5 . . ?
H20A C20 H20C 109.5 . . ?
H20B C20 H20C 109.5 . . ?
H35A C35 H35B 109.1 . . ?
C34 C35 H35A 111.1 . . ?
C34 C35 H35B 111.1 . . ?
C34 C35 C36 103.2(14) . . ?
C36 C35 H35A 111.1 . . ?
C36 C35 H35B 111.1 . . ?
H39A C39 H39B 109.3 . . ?
C40 C39 H39A 111.4 . . ?
C40 C39 H39B 111.4 . . ?
C38 C39 H39A 111.4 . . ?
C38 C39 H39B 111.4 . . ?
C38 C39 C40 101.8(10) . . ?
O2 C41 H41A 109.6 . . ?
O2 C41 H41B 109.6 . . ?
O2 C41 C40 110.4(8) . . ?
H41A C41 H41B 108.1 . . ?
C40 C41 H41A 109.6 . . ?
C40 C41 H41B 109.6 . . ?
C39 C40 H40A 110.7 . . ?
C39 C40 H40B 110.7 . . ?
C41 C40 C39 105.2(8) . . ?
C41 C40 H40A 110.7 . . ?
C41 C40 H40B 110.7 . . ?
H40A C40 H40B 108.8 . . ?
C13 C14 H14A 109.5 . . ?
C13 C14 H14B 109.5 . . ?
C13 C14 H14C 109.5 . . ?
H14A C14 H14B 109.5 . . ?
H14A C14 H14C 109.5 . . ?
H14B C14 H14C 109.5 . . ?
C10 C11 H11A 109.5 . . ?
C10 C11 H11B 109.5 . . ?
C10 C11 H11C 109.5 . . ?
H11A C11 H11B 109.5 . . ?
H11A C11 H11C 109.5 . . ?
H11B C11 H11C 109.5 . . ?
C7 C8 H8A 109.5 . . ?
C7 C8 H8B 109.5 . . ?
C7 C8 H8C 109.5 . . ?
H8A C8 H8B 109.5 . . ?
H8A C8 H8C 109.5 . . ?
H8B C8 H8C 109.5 . . ?
O3 C42 H42A 110.8 . . ?
O3 C42 H42B 110.8 . . ?
O3 C42 C43 104.5(11) . . ?
H42A C42 H42B 108.9 . . ?
C43 C42 H42A 110.8 . . ?
C43 C42 H42B 110.8 . . ?
O2 C38 C39 111.8(9) . . ?
O2 C38 H38A 109.3 . . ?
O2 C38 H38B 109.3 . . ?
C39 C38 H38A 109.3 . . ?
C39 C38 H38B 109.3 . . ?
H38A C38 H38B 107.9 . . ?
O1 C34 H34A 111.1 . . ?
O1 C34 H34B 111.1 . . ?
C35 C34 O1 103.4(13) . . ?
C35 C34 H34A 111.1 . . ?
C35 C34 H34B 111.1 . . ?
H34A C34 H34B 109.0 . . ?
C10 C12 H12A 109.5 . . ?
C10 C12 H12B 109.5 . . ?
C10 C12 H12C 109.5 . . ?
H12A C12 H12B 109.5 . . ?
H12A C12 H12C 109.5 . . ?
H12B C12 H12C 109.5 . . ?
C45 C44 H44A 111.5 . . ?
C45 C44 H44B 111.5 . . ?
H44A C44 H44B 109.4 . . ?
C43 C44 C45 101.1(10) . . ?
C43 C44 H44A 111.5 . . ?
C43 C44 H44B 111.5 . . ?
O4 C49 H49A 110.7 . . ?
O4 C49 H49B 110.7 . . ?
O4 C49 C48 105.4(10) . . ?
H49A C49 H49B 108.8 . . ?
C48 C49 H49A 110.7 . . ?
C48 C49 H49B 110.7 . . ?
O1 Li1 O4 105.3(9) . . ?
O2 Li1 O1 117.6(11) . . ?
O2 Li1 O4 100.8(8) . . ?
O3 Li1 O1 109.4(8) . . ?
O3 Li1 O2 111.6(9) . . ?
O3 Li1 O4 111.6(11) . . ?
O4 C46 H46A 110.0 . . ?
O4 C46 H46B 110.0 . . ?
H46A C46 H46B 108.3 . . ?
C47 C46 O4 108.7(12) . . ?
C47 C46 H46A 110.0 . . ?
C47 C46 H46B 110.0 . . ?
C46 C47 H47A 110.5 . . ?
C46 C47 H47B 110.5 . . ?
C46 C47 C48 106.0(13) . . ?
H47A C47 H47B 108.7 . . ?
C48 C47 H47A 110.5 . . ?
C48 C47 H47B 110.5 . . ?
C42 C43 H43A 110.6 . . ?
C42 C43 H43B 110.6 . . ?
C44 C43 C42 105.5(11) . . ?
C44 C43 H43A 110.6 . . ?
C44 C43 H43B 110.6 . . ?
H43A C43 H43B 108.8 . . ?
C35 C36 H36A 110.6 . . ?
C35 C36 H36B 110.6 . . ?
C35 C36 C37 105.9(16) . . ?
H36A C36 H36B 108.7 . . ?
C37 C36 H36A 110.6 . . ?
C37 C36 H36B 110.6 . . ?
O1 C37 C36 101.5(13) . . ?
O1 C37 H37A 111.5 . . ?
O1 C37 H37B 111.5 . . ?
C36 C37 H37A 111.5 . . ?
C36 C37 H37B 111.5 . . ?
H37A C37 H37B 109.3 . . ?
C49 C48 H48A 110.3 . . ?
C49 C48 H48B 110.3 . . ?
C47 C48 C49 107.2(13) . . ?
C47 C48 H48A 110.3 . . ?
C47 C48 H48B 110.3 . . ?
H48A C48 H48B 108.5 . . ?
C7 C9 H9A 109.5 . . ?
C7 C9 H9B 109.5 . . ?
C7 C9 H9C 109.5 . . ?
H9A C9 H9B 109.5 . . ?
H9A C9 H9C 109.5 . . ?
H9B C9 H9C 109.5 . . ?
C10 C12A H12D 109.5 . . ?
C10 C12A H12E 109.5 . . ?
C10 C12A H12F 109.5 . . ?
H12D C12A H12E 109.5 . . ?
H12D C12A H12F 109.5 . . ?
H12E C12A H12F 109.5 . . ?
C13 C15A H15D 109.5 . . ?
C13 C15A H15E 109.5 . . ?
C13 C15A H15F 109.5 . . ?
H15D C15A H15E 109.5 . . ?
H15D C15A H15F 109.5 . . ?
H15E C15A H15F 109.5 . . ?
C13 C14A H14D 109.5 . . ?
C13 C14A H14E 109.5 . . ?
C13 C14A H14F 109.5 . . ?
H14D C14A H14E 109.5 . . ?
H14D C14A H14F 109.5 . . ?
H14E C14A H14F 109.5 . . ?

loop_
_geom_bond_atom_site_label_1
_geom_bond_atom_site_label_2
_geom_bond_distance
_geom_bond_site_symmetry_2
_geom_bond_publ_flag
Ce1 I1 3.2580(5) . ?
Ce1 N3 2.364(5) . ?
Ce1 N4 2.664(5) . ?
Ce1 N1 2.380(5) . ?
Ce1 N2 2.374(5) . ?
Si3 N3 1.711(5) . ?
Si3 C28 1.870(8) . ?
Si3 C25 1.912(7) . ?
Si3 C31 1.908(7) . ?
Si1 N1 1.720(5) . ?
Si1 C10 1.843(10) . ?
Si1 C13 1.964(10) . ?
Si1 C7 1.887(10) . ?
Si2 N2 1.705(5) . ?
Si2 C16 1.910(8) . ?
Si2 C22 1.900(8) . ?
Si2 C19 1.913(7) . ?
N3 C5 1.472(9) . ?
N4 C2 1.489(8) . ?
N4 C6 1.466(8) . ?
N4 C4 1.500(7) . ?
N1 C1 1.453(9) . ?
N2 C3 1.478(8) . ?
O1 C34 1.554(17) . ?
O1 Li1 1.934(17) . ?
O1 C37 1.326(17) . ?
C2 H2A 0.9900 . ?
C2 H2B 0.9900 . ?
C2 C1 1.511(10) . ?
O2 C41 1.410(10) . ?
O2 C38 1.386(13) . ?
O2 Li1 1.927(18) . ?
C1 H1A 0.9900 . ?
C1 H1B 0.9900 . ?
O3 C45 1.396(12) . ?
O3 C42 1.423(13) . ?
O3 Li1 1.909(16) . ?
C3 H3A 0.9900 . ?
C3 H3B 0.9900 . ?
C3 C4 1.480(9) . ?
C6 H6A 0.9900 . ?
C6 H6B 0.9900 . ?
C6 C5 1.533(10) . ?
C32 H32A 0.9800 . ?
C32 H32B 0.9800 . ?
C32 H32C 0.9800 . ?
C32 C31 1.525(10) . ?
C5 H5A 0.9900 . ?
C5 H5B 0.9900 . ?
C23 H23A 0.9800 . ?
C23 H23B 0.9800 . ?
C23 H23C 0.9800 . ?
C23 C22 1.503(15) . ?
C16 H16 1.0000 . ?
C16 C18 1.500(13) . ?
C16 C17 1.546(12) . ?
O4 C49 1.421(14) . ?
O4 Li1 1.94(2) . ?
O4 C46 1.405(14) . ?
C28 H28 1.0000 . ?
C28 C29 1.547(11) . ?
C28 C30 1.535(11) . ?
C29 H29A 0.9800 . ?
C29 H29B 0.9800 . ?
C29 H29C 0.9800 . ?
C25 H25 1.0000 . ?
C25 C26 1.532(9) . ?
C25 C27 1.534(10) . ?
C4 H4A 0.9900 . ?
C4 H4B 0.9900 . ?
C22 H22 1.0000 . ?
C22 C24 1.556(12) . ?
C26 H26A 0.9800 . ?
C26 H26B 0.9800 . ?
C26 H26C 0.9800 . ?
C31 H31 1.0000 . ?
C31 C33 1.497(13) . ?
C27 H27A 0.9800 . ?
C27 H27B 0.9800 . ?
C27 H27C 0.9800 . ?
C19 H19 1.0000 . ?
C19 C21 1.518(11) . ?
C19 C20 1.530(11) . ?
C10 H10 1.0000 . ?
C10 H10A 1.0000 . ?
C10 C11 1.690(16) . ?
C10 C12 1.575(14) . ?
C10 C12A 1.67(2) . ?
C13 H13 1.0000 . ?
C13 H13A 1.0000 . ?
C13 C15 1.57(2) . ?
C13 C14 1.64(2) . ?
C13 C15A 1.58(2) . ?
C13 C14A 1.577(19) . ?
C18 H18A 0.9800 . ?
C18 H18B 0.9800 . ?
C18 H18C 0.9800 . ?
C33 H33A 0.9800 . ?
C33 H33B 0.9800 . ?
C33 H33C 0.9800 . ?
C7 H7 1.0000 . ?
C7 C8 1.648(15) . ?
C7 C9 1.538(13) . ?
C15 H15A 0.9800 . ?
C15 H15B 0.9800 . ?
C15 H15C 0.9800 . ?
C45 H45A 0.9900 . ?
C45 H45B 0.9900 . ?
C45 C44 1.532(15) . ?
C17 H17A 0.9800 . ?
C17 H17B 0.9800 . ?
C17 H17C 0.9800 . ?
C21 H21A 0.9800 . ?
C21 H21B 0.9800 . ?
C21 H21C 0.9800 . ?
C30 H30A 0.9800 . ?
C30 H30B 0.9800 . ?
C30 H30C 0.9800 . ?
C24 H24A 0.9800 . ?
C24 H24B 0.9800 . ?
C24 H24C 0.9800 . ?
C20 H20A 0.9800 . ?
C20 H20B 0.9800 . ?
C20 H20C 0.9800 . ?
C35 H35A 0.9900 . ?
C35 H35B 0.9900 . ?
C35 C34 1.45(2) . ?
C35 C36 1.46(2) . ?
C39 H39A 0.9900 . ?
C39 H39B 0.9900 . ?
C39 C40 1.528(15) . ?
C39 C38 1.477(18) . ?
C41 H41A 0.9900 . ?
C41 H41B 0.9900 . ?
C41 C40 1.465(16) . ?
C40 H40A 0.9900 . ?
C40 H40B 0.9900 . ?
C14 H14A 0.9800 . ?
C14 H14B 0.9800 . ?
C14 H14C 0.9800 . ?
C11 H11A 0.9800 . ?
C11 H11B 0.9800 . ?
C11 H11C 0.9800 . ?
C8 H8A 0.9800 . ?
C8 H8B 0.9800 . ?
C8 H8C 0.9800 . ?
C42 H42A 0.9900 . ?
C42 H42B 0.9900 . ?
C42 C43 1.483(18) . ?
C38 H38A 0.9900 . ?
C38 H38B 0.9900 . ?
C34 H34A 0.9900 . ?
C34 H34B 0.9900 . ?
C12 H12A 0.9800 . ?
C12 H12B 0.9800 . ?
C12 H12C 0.9800 . ?
C44 H44A 0.9900 . ?
C44 H44B 0.9900 . ?
C44 C43 1.402(17) . ?
C49 H49A 0.9900 . ?
C49 H49B 0.9900 . ?
C49 C48 1.48(2) . ?
C46 H46A 0.9900 . ?
C46 H46B 0.9900 . ?
C46 C47 1.409(19) . ?
C47 H47A 0.9900 . ?
C47 H47B 0.9900 . ?
C47 C48 1.434(18) . ?
C43 H43A 0.9900 . ?
C43 H43B 0.9900 . ?
C36 H36A 0.9900 . ?
C36 H36B 0.9900 . ?
C36 C37 1.47(2) . ?
C37 H37A 0.9900 . ?
C37 H37B 0.9900 . ?
C48 H48A 0.9900 . ?
C48 H48B 0.9900 . ?
C9 H9A 0.9800 . ?
C9 H9B 0.9800 . ?
C9 H9C 0.9800 . ?
C12A H12D 0.9800 . ?
C12A H12E 0.9800 . ?
C12A H12F 0.9800 . ?
C15A H15D 0.9800 . ?
C15A H15E 0.9800 . ?
C15A H15F 0.9800 . ?
C14A H14D 0.9800 . ?
C14A H14E 0.9800 . ?
C14A H14F 0.9800 . ?

loop_
_geom_torsion_atom_site_label_1
_geom_torsion_atom_site_label_2
_geom_torsion_atom_site_label_3
_geom_torsion_atom_site_label_4
_geom_torsion
_geom_torsion_site_symmetry_1
_geom_torsion_site_symmetry_2
_geom_torsion_site_symmetry_3
_geom_torsion_site_symmetry_4
_geom_torsion_publ_flag
Ce1 N3 C5 C6 -56.2(6) . . . . ?
Ce1 N4 C2 C1 -35.9(5) . . . . ?
Ce1 N4 C6 C5 -30.3(6) . . . . ?
Ce1 N4 C4 C3 -33.5(5) . . . . ?
Ce1 N1 C1 C2 -50.2(6) . . . . ?
Ce1 N2 C3 C4 -55.4(6) . . . . ?
Si3 N3 C5 C6 123.6(5) . . . . ?
Si1 N1 C1 C2 132.7(5) . . . . ?
Si2 N2 C3 C4 119.4(5) . . . . ?
N3 Si3 C28 C29 69.4(6) . . . . ?
N3 Si3 C28 C30 -162.7(7) . . . . ?
N4 C2 C1 N1 58.6(7) . . . . ?
N4 C6 C5 N3 57.4(7) . . . . ?
N1 Si1 C10 C11 -59.4(7) . . . . ?
N1 Si1 C10 C12 177.5(9) . . . . ?
N1 Si1 C10 C12A 145.8(17) . . . . ?
N1 Si1 C7 C8 66.4(7) . . . . ?
N1 Si1 C7 C9 -164.0(9) . . . . ?
N2 Si2 C22 C23 -79.9(6) . . . . ?
N2 Si2 C22 C24 154.3(8) . . . . ?
N2 C3 C4 N4 61.1(7) . . . . ?
C2 N4 C6 C5 87.5(6) . . . . ?
C2 N4 C4 C3 -150.1(5) . . . . ?
O2 C41 C40 C39 -8.4(14) . . . . ?
O3 C45 C44 C43 -28.3(14) . . . . ?
O3 C42 C43 C44 -33.3(15) . . . . ?
C6 N4 C2 C1 -155.2(5) . . . . ?
C6 N4 C4 C3 85.4(6) . . . . ?
C16 Si2 N2 Ce1 103.4(4) . . . . ?
C16 Si2 N2 C3 -69.9(5) . . . . ?
C16 Si2 C22 C23 156.6(6) . . . . ?
C16 Si2 C22 C24 30.8(9) . . . . ?
O4 C49 C48 C47 6(2) . . . . ?
O4 C46 C47 C48 21(2) . . . . ?
C28 Si3 N3 Ce1 8.3(4) . . . . ?
C28 Si3 N3 C5 -171.4(5) . . . . ?
C25 Si3 N3 Ce1 131.5(3) . . . . ?
C25 Si3 N3 C5 -48.2(5) . . . . ?
C25 Si3 C28 C29 -54.0(7) . . . . ?
C25 Si3 C28 C30 73.9(8) . . . . ?
C4 N4 C2 C1 80.3(6) . . . . ?
C4 N4 C6 C5 -147.2(5) . . . . ?
C22 Si2 N2 Ce1 -16.4(5) . . . . ?
C22 Si2 N2 C3 170.3(5) . . . . ?
C31 Si3 N3 Ce1 -108.2(4) . . . . ?
C31 Si3 N3 C5 72.1(5) . . . . ?
C31 Si3 C28 C29 -170.7(6) . . . . ?
C31 Si3 C28 C30 -42.8(8) . . . . ?
C19 Si2 N2 Ce1 -139.6(4) . . . . ?
C19 Si2 N2 C3 47.1(5) . . . . ?
C19 Si2 C22 C23 43.0(6) . . . . ?
C19 Si2 C22 C24 -82.8(9) . . . . ?
C10 Si1 N1 Ce1 144.9(5) . . . . ?
C10 Si1 N1 C1 -38.5(7) . . . . ?
C10 Si1 C7 C8 -64.9(8) . . . . ?
C10 Si1 C7 C9 64.8(11) . . . . ?
C13 Si1 N1 Ce1 -98.2(5) . . . . ?
C13 Si1 N1 C1 78.3(6) . . . . ?
C13 Si1 C10 C11 -179.4(6) . . . . ?
C13 Si1 C10 C12 57.6(11) . . . . ?
C13 Si1 C10 C12A 25.9(18) . . . . ?
C13 Si1 C7 C8 -177.7(6) . . . . ?
C13 Si1 C7 C9 -48.0(10) . . . . ?
C7 Si1 N1 Ce1 13.0(6) . . . . ?
C7 Si1 N1 C1 -170.5(6) . . . . ?
C7 Si1 C10 C11 68.9(7) . . . . ?
C7 Si1 C10 C12 -54.2(11) . . . . ?
C7 Si1 C10 C12A -85.9(18) . . . . ?
C45 O3 C42 C43 14.2(14) . . . . ?
C45 C44 C43 C42 36.6(14) . . . . ?
C35 C36 C37 O1 43.8(18) . . . . ?
C41 O2 C38 C39 -25.1(15) . . . . ?
C40 C39 C38 O2 19.4(15) . . . . ?
C42 O3 C45 C44 8.1(13) . . . . ?
C38 O2 C41 C40 20.3(15) . . . . ?
C38 C39 C40 C41 -6.1(13) . . . . ?
C34 O1 C37 C36 -48.9(16) . . . . ?
C34 C35 C36 C37 -17.0(19) . . . . ?
C49 O4 C46 C47 -18.1(19) . . . . ?
Li1 O1 C34 C35 -137.8(13) . . . . ?
Li1 O1 C37 C36 128.7(13) . . . . ?
Li1 O2 C41 C40 -149.0(12) . . . . ?
Li1 O2 C38 C39 145.0(12) . . . . ?
Li1 O3 C45 C44 180.0(10) . . . . ?
Li1 O3 C42 C43 -157.0(11) . . . . ?
Li1 O4 C49 C48 176.4(12) . . . . ?
Li1 O4 C46 C47 173.1(12) . . . . ?
C46 O4 C49 C48 7.4(18) . . . . ?
C46 C47 C48 C49 -16(2) . . . . ?
C36 C35 C34 O1 -11.4(18) . . . . ?
C37 O1 C34 C35 39.3(16) . . . . ?

loop_
_twin_individual_id
_twin_individual_mass_fraction_refined
1 0.866(17)
2 0.134(17)
